data_4066466
loop_
_publ_author_name
'Leung, Sammual Yu-Lut'
'Lam, Wai Han'
'Zhu, Nianyong'
'Yam, Vivian Wing-Wah'

_publ_section_title
;
 Synthesis, Structural Characterization, and Photophysical Study of
 Luminescent Face-to-Face Dinuclear Platinum(II) Alkynyl Phosphine
 Complexes and Their Tetranuclear Mixed-Metal
 Platinum(II)&#x2212;Silver(I) and &#x2212;Copper(I) Complexes&#x2020;
;
_journal_issue 21
_journal_name_full Organometallics
_journal_page_first 5558
_journal_paper_doi 10.1021/om100473q
_journal_volume 29
_journal_year 2010
_chemical_formula_moiety 'C94 H88 O12 P4 Pt2, 6(C H2 Cl2)'
_chemical_formula_sum 'C100 H100 Cl12 O12 P4 Pt2'
_chemical_formula_weight 2433.26
_chemical_name_systematic
; 
 ? 
;
_space_group_IT_number 2
_symmetry_cell_setting triclinic
_symmetry_Int_Tables_number 2
_symmetry_space_group_name_Hall '-P 1'
_symmetry_space_group_name_H-M 'P -1'
_atom_sites_solution_hydrogens geom
_atom_sites_solution_primary direct
_atom_sites_solution_secondary difmap
_audit_creation_method SHELXL-97
_cell_angle_alpha 61.8760(10)
_cell_angle_beta 77.8950(10)
_cell_angle_gamma 64.1780(10)
_cell_formula_units_Z 1
_cell_length_a 13.8451(6)
_cell_length_b 15.0585(6)
_cell_length_c 15.7499(6)
_cell_measurement_reflns_used 17798
_cell_measurement_temperature 297(2)
_cell_measurement_theta_max 27.48
_cell_measurement_theta_min 1.68
_cell_volume 2606.74(19)
_computing_cell_refinement 'SAINT (Bruker AXS Inc, 2006)'
_computing_data_collection 'SMART (Bruker AXS Inc, 1998)'
_computing_data_reduction
;
SAINT (Bruker AXS Inc, 2006) & 
CrystalStructure (Rigaku/MSC and Rigaku Corporation, 2006)
;
_computing_molecular_graphics 'ORTEP-II (Johnson, 1976) & MERCURY (Macrae et al., 2008)'
_computing_publication_material 'SHELX (Sheldrick, 2008)'
_computing_structure_refinement 'SHELX (Sheldrick, 2008)'
_computing_structure_solution 'DIRDIF-99 (Beurskens et al, 1999)'
_diffrn_ambient_temperature 297(2)
_diffrn_measured_fraction_theta_full 0.965
_diffrn_measured_fraction_theta_max 0.965
_diffrn_measurement_device_type 'Bruker SMART 1000 CCD'
_diffrn_measurement_method \w
_diffrn_radiation_monochromator graphite
_diffrn_radiation_source 'fine-focus sealed tube'
_diffrn_radiation_type MoK\a
_diffrn_radiation_wavelength 0.71073
_diffrn_reflns_av_R_equivalents 0.0184
_diffrn_reflns_av_sigmaI/netI 0.0300
_diffrn_reflns_limit_h_max 17
_diffrn_reflns_limit_h_min -15
_diffrn_reflns_limit_k_max 19
_diffrn_reflns_limit_k_min -19
_diffrn_reflns_limit_l_max 20
_diffrn_reflns_limit_l_min -19
_diffrn_reflns_number 17798
_diffrn_reflns_theta_full 27.48
_diffrn_reflns_theta_max 27.48
_diffrn_reflns_theta_min 1.68
_diffrn_standards_number 0
_exptl_absorpt_coefficient_mu 3.106
_exptl_absorpt_correction_T_max 0.8355
_exptl_absorpt_correction_T_min 0.6048
_exptl_absorpt_correction_type multi-scan
_exptl_absorpt_process_details 'SADABS (Sheldrick, 1996)'
_exptl_crystal_colour yellow
_exptl_crystal_density_diffrn 1.550
_exptl_crystal_density_method 'not measured'
_exptl_crystal_description block
_exptl_crystal_F_000 1216
_exptl_crystal_size_max 0.18
_exptl_crystal_size_mid 0.16
_exptl_crystal_size_min 0.06
_refine_diff_density_max 1.479
_refine_diff_density_min -1.205
_refine_diff_density_rms 0.088
_refine_ls_extinction_method none
_refine_ls_goodness_of_fit_ref 1.020
_refine_ls_hydrogen_treatment constr
_refine_ls_matrix_type full
_refine_ls_number_parameters 614
_refine_ls_number_reflns 11532
_refine_ls_number_restraints 29
_refine_ls_restrained_S_all 1.058
_refine_ls_R_factor_all 0.0328
_refine_ls_R_factor_gt 0.0277
_refine_ls_shift/su_max 0.011
_refine_ls_shift/su_mean 0.000
_refine_ls_structure_factor_coef Fsqd
_refine_ls_weighting_details 'calc w=1/[\s^2^(Fo^2^)+(0.0408P)^2^+2.2730P] where P=(Fo^2^+2Fc^2^)/3'
_refine_ls_weighting_scheme calc
_refine_ls_wR_factor_gt 0.0701
_refine_ls_wR_factor_ref 0.0729
_reflns_number_gt 10444
_reflns_number_total 11532
_reflns_threshold_expression I>2\s(I)
_cod_data_source_file om100473q_si_002.cif
_cod_data_source_block wt1733w-shelxl
_cod_original_cell_volume 2606.75(18)
_cod_database_code 4066466

loop_
_symmetry_equiv_pos_as_xyz
'x, y, z'
'-x, -y, -z'

loop_
_atom_site_label
_atom_site_type_symbol
_atom_site_fract_x
_atom_site_fract_y
_atom_site_fract_z
_atom_site_U_iso_or_equiv
_atom_site_adp_type
_atom_site_occupancy
_atom_site_symmetry_multiplicity
_atom_site_calc_flag
_atom_site_refinement_flags
_atom_site_disorder_assembly
_atom_site_disorder_group
Pt1 Pt 0.575741(9) 0.422420(9) 0.441978(8) 0.02610(4) Uani 1 1 d . . .
Cl1 Cl 0.1417(3) 0.5158(2) 0.0023(3) 0.1722(12) Uani 1 1 d . . .
Cl2 Cl 0.1723(2) 0.2877(2) 0.09075(18) 0.1321(8) Uani 1 1 d . . .
Cl3 Cl 0.30384(18) 0.0834(2) 0.7132(2) 0.1531(11) Uani 1 1 d U . .
Cl4 Cl 0.2867(3) -0.0234(2) 0.9240(2) 0.1808(14) Uani 1 1 d U . .
Cl5 Cl 0.5265(3) 0.4295(3) 0.1250(2) 0.1329(12) Uani 0.789(5) 1 d PD A 1
C50 C 0.4421(9) 0.3723(10) 0.2111(7) 0.120(3) Uani 0.789(5) 1 d PDU A 1
H50A H 0.4842 0.3086 0.2655 0.144 Uiso 0.789(5) 1 calc PR A 1
H50B H 0.3907 0.4250 0.2342 0.144 Uiso 0.789(5) 1 calc PR A 1
Cl6 Cl 0.3747(8) 0.3348(8) 0.1614(6) 0.314(5) Uani 0.789(5) 1 d PDU A 1
Cl5B Cl 0.3210(10) 0.3980(11) 0.1773(12) 0.140(6) Uani 0.211(5) 1 d PD A 2
C50B C 0.4664(19) 0.362(3) 0.176(4) 0.120(3) Uani 0.211(5) 1 d PD A 2
H50C H 0.4868 0.4189 0.1231 0.144 Uiso 0.211(5) 1 calc PR A 2
H50D H 0.4905 0.3481 0.2361 0.144 Uiso 0.211(5) 1 calc PR A 2
Cl6B Cl 0.5141(11) 0.2461(9) 0.1595(6) 0.132(5) Uani 0.211(5) 1 d PD A 2
P1 P 0.49563(6) 0.30437(6) 0.54453(6) 0.02876(16) Uani 1 1 d . . .
P2 P 0.65208(6) 0.54755(6) 0.35080(6) 0.02800(15) Uani 1 1 d . . .
O1 O 1.0435(2) -0.0437(3) 0.8058(2) 0.0584(8) Uani 1 1 d . . .
O2 O 1.2006(2) -0.0949(2) 0.6858(2) 0.0595(8) Uani 1 1 d . . .
O3 O 1.1752(2) 0.0114(3) 0.4952(2) 0.0671(9) Uani 1 1 d . . .
O4 O 0.1487(3) 0.7481(3) 0.0322(2) 0.0776(11) Uani 1 1 d . . .
O5 O -0.0355(2) 0.7936(3) 0.1275(2) 0.0633(8) Uani 1 1 d . . .
O6 O -0.0420(2) 0.7204(3) 0.3173(2) 0.0643(9) Uani 1 1 d . . .
C1 C 0.7193(3) 0.3172(3) 0.5028(2) 0.0334(7) Uani 1 1 d . . .
C2 C 0.8061(3) 0.2466(3) 0.5338(2) 0.0373(7) Uani 1 1 d . . .
C3 C 0.9079(3) 0.1601(3) 0.5728(3) 0.0388(7) Uani 1 1 d . . .
C4 C 0.9233(3) 0.1032(3) 0.6722(3) 0.0429(8) Uani 1 1 d . . .
H4 H 0.8682 0.1223 0.7135 0.051 Uiso 1 1 calc R . .
C5 C 1.0209(3) 0.0178(3) 0.7097(3) 0.0445(8) Uani 1 1 d . . .
C6 C 1.1038(3) -0.0114(3) 0.6481(3) 0.0462(9) Uani 1 1 d . . .
C7 C 1.0889(3) 0.0462(3) 0.5490(3) 0.0470(9) Uani 1 1 d . . .
C8 C 0.9912(3) 0.1315(3) 0.5107(3) 0.0435(8) Uani 1 1 d . . .
H8 H 0.9813 0.1691 0.4443 0.052 Uiso 1 1 calc R . .
C9 C 0.9626(4) -0.0177(5) 0.8718(3) 0.0755(15) Uani 1 1 d . . .
H9A H 0.9894 -0.0647 0.9362 0.091 Uiso 1 1 calc R . .
H9B H 0.9013 -0.0278 0.8648 0.091 Uiso 1 1 calc R . .
H9C H 0.9421 0.0571 0.8590 0.091 Uiso 1 1 calc R . .
C10 C 1.2066(4) -0.1984(4) 0.6996(4) 0.0712(14) Uani 1 1 d . . .
H10A H 1.2758 -0.2537 0.7247 0.085 Uiso 1 1 calc R . .
H10B H 1.1961 -0.1939 0.6392 0.085 Uiso 1 1 calc R . .
H10C H 1.1519 -0.2168 0.7443 0.085 Uiso 1 1 calc R . .
C11 C 1.1622(4) 0.0602(5) 0.3946(4) 0.0708(14) Uani 1 1 d . . .
H11A H 1.2259 0.0239 0.3661 0.085 Uiso 1 1 calc R . .
H11B H 1.1500 0.1361 0.3686 0.085 Uiso 1 1 calc R . .
H11C H 1.1019 0.0539 0.3805 0.085 Uiso 1 1 calc R . .
C12 C 0.4355(3) 0.5099(3) 0.3728(2) 0.0320(6) Uani 1 1 d . . .
C13 C 0.3503(3) 0.5549(3) 0.3311(3) 0.0370(7) Uani 1 1 d . . .
C14 C 0.2514(3) 0.6138(3) 0.2798(3) 0.0387(7) Uani 1 1 d . . .
C15 C 0.2524(3) 0.6503(3) 0.1798(3) 0.0488(9) Uani 1 1 d . . .
H15 H 0.3174 0.6358 0.1470 0.059 Uiso 1 1 calc R . .
C16 C 0.1566(3) 0.7081(4) 0.1295(3) 0.0507(9) Uani 1 1 d . . .
C17 C 0.0598(3) 0.7304(3) 0.1780(3) 0.0489(9) Uani 1 1 d . . .
C18 C 0.0583(3) 0.6938(3) 0.2771(3) 0.0446(8) Uani 1 1 d . . .
C19 C 0.1534(3) 0.6355(3) 0.3287(3) 0.0413(8) Uani 1 1 d . . .
H19 H 0.1519 0.6112 0.3951 0.050 Uiso 1 1 calc R . .
C20 C 0.2440(5) 0.7231(6) -0.0212(4) 0.0867(18) Uani 1 1 d . . .
H20A H 0.2268 0.7562 -0.0881 0.104 Uiso 1 1 calc R . .
H20B H 0.2795 0.6452 0.0013 0.104 Uiso 1 1 calc R . .
H20C H 0.2903 0.7509 -0.0132 0.104 Uiso 1 1 calc R . .
C21 C -0.0759(5) 0.7366(5) 0.1030(5) 0.0893(19) Uani 1 1 d . . .
H21A H -0.1438 0.7857 0.0715 0.107 Uiso 1 1 calc R . .
H21B H -0.0849 0.6772 0.1605 0.107 Uiso 1 1 calc R . .
H21C H -0.0262 0.7084 0.0606 0.107 Uiso 1 1 calc R . .
C22 C -0.0494(4) 0.6892(5) 0.4180(4) 0.0672(13) Uani 1 1 d . . .
H22A H -0.1232 0.7186 0.4359 0.081 Uiso 1 1 calc R . .
H22B H -0.0088 0.7170 0.4342 0.081 Uiso 1 1 calc R . .
H22C H -0.0212 0.6108 0.4520 0.081 Uiso 1 1 calc R . .
C23 C 0.3614(2) 0.3735(3) 0.5845(2) 0.0314(6) Uani 1 1 d . . .
H23A H 0.3160 0.4226 0.5281 0.038 Uiso 1 1 calc R . .
H23B H 0.3326 0.3184 0.6255 0.038 Uiso 1 1 calc R . .
C24 C 0.4708(3) 0.2375(3) 0.4858(2) 0.0367(7) Uani 1 1 d . . .
C25 C 0.3705(4) 0.2507(4) 0.4699(4) 0.0585(11) Uani 1 1 d . . .
H25 H 0.3098 0.2979 0.4882 0.070 Uiso 1 1 calc R . .
C26 C 0.3595(5) 0.1937(5) 0.4264(4) 0.0797(16) Uani 1 1 d . . .
H26 H 0.2915 0.2017 0.4170 0.096 Uiso 1 1 calc R . .
C27 C 0.4484(6) 0.1262(5) 0.3977(4) 0.0775(16) Uani 1 1 d . . .
H27 H 0.4407 0.0886 0.3684 0.093 Uiso 1 1 calc R . .
C28 C 0.5489(5) 0.1134(4) 0.4117(4) 0.0672(13) Uani 1 1 d . . .
H28 H 0.6092 0.0674 0.3920 0.081 Uiso 1 1 calc R . .
C29 C 0.5603(4) 0.1692(3) 0.4553(3) 0.0496(9) Uani 1 1 d . . .
H29 H 0.6285 0.1609 0.4644 0.059 Uiso 1 1 calc R . .
C30 C 0.5632(3) 0.1916(3) 0.6555(2) 0.0331(7) Uani 1 1 d . . .
C31 C 0.5556(3) 0.0903(3) 0.6925(3) 0.0451(8) Uani 1 1 d . . .
H31 H 0.5186 0.0785 0.6586 0.054 Uiso 1 1 calc R . .
C32 C 0.6031(4) 0.0072(3) 0.7801(3) 0.0587(11) Uani 1 1 d . . .
H32 H 0.5987 -0.0604 0.8040 0.070 Uiso 1 1 calc R . .
C33 C 0.6568(4) 0.0249(4) 0.8312(3) 0.0605(12) Uani 1 1 d . . .
H33 H 0.6885 -0.0308 0.8897 0.073 Uiso 1 1 calc R . .
C34 C 0.6635(3) 0.1251(4) 0.7961(3) 0.0513(10) Uani 1 1 d . . .
H34 H 0.6984 0.1373 0.8315 0.062 Uiso 1 1 calc R . .
C35 C 0.6180(3) 0.2083(3) 0.7074(3) 0.0400(8) Uani 1 1 d . . .
H35 H 0.6245 0.2750 0.6830 0.048 Uiso 1 1 calc R . .
C36 C 0.7969(3) 0.4915(3) 0.3290(2) 0.0335(7) Uani 1 1 d . . .
C37 C 0.8318(3) 0.4282(4) 0.2792(4) 0.0579(11) Uani 1 1 d . . .
H37 H 0.7827 0.4133 0.2613 0.070 Uiso 1 1 calc R . .
C38 C 0.9391(4) 0.3867(4) 0.2555(4) 0.0703(14) Uani 1 1 d . . .
H38 H 0.9612 0.3444 0.2216 0.084 Uiso 1 1 calc R . .
C39 C 1.0128(3) 0.4070(4) 0.2813(3) 0.0600(12) Uani 1 1 d . . .
H39 H 1.0848 0.3793 0.2650 0.072 Uiso 1 1 calc R . .
C40 C 0.9791(3) 0.4687(4) 0.3314(4) 0.0632(12) Uani 1 1 d . . .
H40 H 1.0288 0.4828 0.3496 0.076 Uiso 1 1 calc R . .
C41 C 0.8712(3) 0.5110(4) 0.3558(3) 0.0534(10) Uani 1 1 d . . .
H41 H 0.8495 0.5526 0.3903 0.064 Uiso 1 1 calc R . .
C42 C 0.6076(3) 0.6468(3) 0.2283(2) 0.0378(7) Uani 1 1 d . . .
C43 C 0.6275(3) 0.7419(3) 0.1826(3) 0.0496(9) Uani 1 1 d . . .
H43 H 0.6615 0.7572 0.2160 0.059 Uiso 1 1 calc R . .
C44 C 0.5972(4) 0.8141(4) 0.0880(3) 0.0667(14) Uani 1 1 d . . .
H44 H 0.6095 0.8782 0.0585 0.080 Uiso 1 1 calc R . .
C45 C 0.5490(4) 0.7905(5) 0.0380(3) 0.0801(18) Uani 1 1 d . . .
H45 H 0.5286 0.8390 -0.0256 0.096 Uiso 1 1 calc R . .
C46 C 0.5307(4) 0.6960(6) 0.0809(3) 0.0804(18) Uani 1 1 d . . .
H46 H 0.4992 0.6802 0.0459 0.096 Uiso 1 1 calc R . .
C47 C 0.5594(3) 0.6231(4) 0.1770(3) 0.0549(11) Uani 1 1 d . . .
H47 H 0.5463 0.5595 0.2063 0.066 Uiso 1 1 calc R . .
C48 C 0.1737(8) 0.4018(7) -0.0135(7) 0.134(3) Uani 1 1 d . . .
H48A H 0.2447 0.3840 -0.0422 0.161 Uiso 1 1 calc R . .
H48B H 0.1235 0.4184 -0.0588 0.161 Uiso 1 1 calc R . .
C49 C 0.2298(5) 0.0262(5) 0.8135(5) 0.0879(18) Uani 1 1 d . . .
H49A H 0.1582 0.0814 0.8107 0.105 Uiso 1 1 calc R . .
H49B H 0.2228 -0.0332 0.8097 0.105 Uiso 1 1 calc R . .

loop_
_atom_site_aniso_label
_atom_site_aniso_U_11
_atom_site_aniso_U_22
_atom_site_aniso_U_33
_atom_site_aniso_U_23
_atom_site_aniso_U_13
_atom_site_aniso_U_12
Pt1 0.02146(6) 0.02510(6) 0.02562(6) -0.00823(4) -0.00224(4) -0.00604(4)
Cl1 0.188(3) 0.131(2) 0.213(3) -0.098(2) -0.039(2) -0.034(2)
Cl2 0.1362(19) 0.1296(18) 0.1299(17) -0.0706(15) 0.0265(15) -0.0474(15)
Cl3 0.0947(14) 0.154(2) 0.255(3) -0.133(2) 0.0756(17) -0.0711(14)
Cl4 0.186(3) 0.131(2) 0.217(3) -0.080(2) -0.127(2) 0.0069(18)
Cl5 0.145(3) 0.128(2) 0.1047(19) -0.0582(17) 0.0256(17) -0.039(2)
C50 0.139(5) 0.117(5) 0.108(6) -0.052(4) -0.015(4) -0.043(4)
Cl6 0.383(9) 0.386(9) 0.218(5) -0.110(6) -0.111(6) -0.162(7)
Cl5B 0.132(10) 0.121(9) 0.166(12) -0.032(8) -0.070(9) -0.051(8)
C50B 0.139(5) 0.117(5) 0.108(6) -0.052(4) -0.015(4) -0.043(4)
Cl6B 0.205(13) 0.135(9) 0.063(5) -0.054(5) 0.018(6) -0.067(9)
P1 0.0246(4) 0.0261(4) 0.0308(4) -0.0108(3) -0.0007(3) -0.0074(3)
P2 0.0237(4) 0.0282(4) 0.0264(4) -0.0095(3) -0.0001(3) -0.0079(3)
O1 0.0433(16) 0.0573(18) 0.0467(16) -0.0061(14) -0.0175(12) -0.0065(14)
O2 0.0339(14) 0.0475(17) 0.082(2) -0.0272(16) -0.0241(14) 0.0061(13)
O3 0.0373(15) 0.077(2) 0.069(2) -0.0389(18) -0.0034(14) 0.0025(15)
O4 0.0531(19) 0.103(3) 0.0400(16) -0.0168(17) -0.0140(14) -0.0095(19)
O5 0.0376(15) 0.066(2) 0.069(2) -0.0250(16) -0.0255(14) 0.0017(14)
O6 0.0310(14) 0.091(2) 0.066(2) -0.0395(19) -0.0012(13) -0.0125(15)
C1 0.0314(16) 0.0352(17) 0.0256(15) -0.0076(13) -0.0016(12) -0.0117(14)
C2 0.0286(16) 0.0374(18) 0.0356(17) -0.0105(14) -0.0035(13) -0.0085(14)
C3 0.0262(16) 0.0356(18) 0.0464(19) -0.0146(15) -0.0070(14) -0.0055(14)
C4 0.0303(17) 0.043(2) 0.0430(19) -0.0123(16) -0.0066(14) -0.0078(15)
C5 0.0362(19) 0.0393(19) 0.048(2) -0.0110(16) -0.0123(15) -0.0094(16)
C6 0.0304(17) 0.0377(19) 0.061(2) -0.0187(18) -0.0166(16) -0.0012(15)
C7 0.0286(17) 0.048(2) 0.059(2) -0.0273(19) -0.0055(16) -0.0034(16)
C8 0.0327(17) 0.045(2) 0.043(2) -0.0162(16) -0.0075(14) -0.0070(16)
C9 0.063(3) 0.079(4) 0.045(2) -0.004(2) -0.007(2) -0.016(3)
C10 0.062(3) 0.043(2) 0.087(4) -0.025(2) -0.020(3) 0.002(2)
C11 0.051(3) 0.080(4) 0.068(3) -0.040(3) 0.008(2) -0.010(2)
C12 0.0326(16) 0.0264(15) 0.0267(15) -0.0050(12) -0.0031(12) -0.0086(13)
C13 0.0302(16) 0.0344(17) 0.0380(18) -0.0114(14) -0.0058(13) -0.0078(14)
C14 0.0306(17) 0.0329(17) 0.0430(19) -0.0105(14) -0.0119(14) -0.0056(14)
C15 0.0334(18) 0.053(2) 0.0396(19) -0.0128(17) -0.0075(15) -0.0052(17)
C16 0.042(2) 0.053(2) 0.040(2) -0.0126(18) -0.0132(16) -0.0066(18)
C17 0.0339(18) 0.048(2) 0.053(2) -0.0172(18) -0.0179(16) -0.0030(17)
C18 0.0289(17) 0.048(2) 0.055(2) -0.0253(18) -0.0061(15) -0.0067(16)
C19 0.0356(18) 0.046(2) 0.0384(18) -0.0162(16) -0.0056(14) -0.0129(16)
C20 0.075(4) 0.115(5) 0.044(3) -0.023(3) -0.003(2) -0.027(4)
C21 0.066(3) 0.099(5) 0.101(4) -0.033(4) -0.040(3) -0.025(3)
C22 0.049(3) 0.095(4) 0.068(3) -0.045(3) 0.011(2) -0.032(3)
C23 0.0264(15) 0.0329(16) 0.0316(15) -0.0130(13) 0.0014(12) -0.0105(13)
C24 0.0421(19) 0.0347(17) 0.0367(17) -0.0157(14) 0.0022(14) -0.0185(15)
C25 0.048(2) 0.077(3) 0.072(3) -0.049(3) 0.008(2) -0.029(2)
C26 0.083(4) 0.106(5) 0.097(4) -0.064(4) 0.007(3) -0.058(4)
C27 0.125(5) 0.071(3) 0.068(3) -0.041(3) 0.004(3) -0.055(4)
C28 0.090(4) 0.047(3) 0.063(3) -0.034(2) -0.001(3) -0.015(3)
C29 0.051(2) 0.040(2) 0.050(2) -0.0223(18) -0.0005(18) -0.0086(18)
C30 0.0277(15) 0.0279(15) 0.0319(16) -0.0085(13) 0.0012(12) -0.0065(13)
C31 0.047(2) 0.0342(18) 0.046(2) -0.0109(16) 0.0022(16) -0.0180(17)
C32 0.061(3) 0.033(2) 0.052(2) -0.0001(17) 0.002(2) -0.0146(19)
C33 0.051(2) 0.050(2) 0.039(2) 0.0035(18) -0.0030(18) -0.009(2)
C34 0.039(2) 0.060(3) 0.0356(19) -0.0096(18) -0.0040(15) -0.0139(19)
C35 0.0327(17) 0.0402(19) 0.0375(18) -0.0109(15) -0.0004(14) -0.0126(15)
C36 0.0257(15) 0.0337(16) 0.0307(15) -0.0094(13) 0.0036(12) -0.0095(13)
C37 0.041(2) 0.067(3) 0.078(3) -0.049(3) 0.011(2) -0.017(2)
C38 0.046(2) 0.080(3) 0.087(4) -0.057(3) 0.019(2) -0.011(2)
C39 0.0316(19) 0.063(3) 0.067(3) -0.026(2) 0.0117(19) -0.0101(19)
C40 0.031(2) 0.081(3) 0.082(3) -0.039(3) 0.006(2) -0.023(2)
C41 0.0325(19) 0.068(3) 0.066(3) -0.039(2) 0.0044(18) -0.0162(19)
C42 0.0313(16) 0.0415(19) 0.0256(15) -0.0078(14) 0.0013(12) -0.0098(15)
C43 0.049(2) 0.043(2) 0.0364(19) -0.0056(16) 0.0040(16) -0.0165(18)
C44 0.060(3) 0.054(3) 0.043(2) 0.003(2) 0.006(2) -0.015(2)
C45 0.054(3) 0.101(4) 0.033(2) 0.007(2) -0.0023(19) -0.025(3)
C46 0.063(3) 0.133(5) 0.036(2) -0.019(3) -0.003(2) -0.050(3)
C47 0.050(2) 0.078(3) 0.0343(19) -0.015(2) 0.0012(16) -0.035(2)
C48 0.140(8) 0.106(6) 0.135(7) -0.067(6) 0.017(6) -0.023(6)
C49 0.055(3) 0.087(4) 0.130(6) -0.057(4) -0.016(3) -0.017(3)

loop_
_atom_type_symbol
_atom_type_description
_atom_type_scat_dispersion_real
_atom_type_scat_dispersion_imag
_atom_type_scat_source
C C 0.0033 0.0016 'International Tables Vol C Tables 4.2.6.8 and 6.1.1.4'
H H 0.0000 0.0000 'International Tables Vol C Tables 4.2.6.8 and 6.1.1.4'
O O 0.0106 0.0060 'International Tables Vol C Tables 4.2.6.8 and 6.1.1.4'
Pt Pt -1.7033 8.3905 'International Tables Vol C Tables 4.2.6.8 and 6.1.1.4'
P P 0.1023 0.0942 'International Tables Vol C Tables 4.2.6.8 and 6.1.1.4'
Cl Cl 0.1484 0.1585 'International Tables Vol C Tables 4.2.6.8 and 6.1.1.4'

loop_
_geom_angle_atom_site_label_1
_geom_angle_atom_site_label_2
_geom_angle_atom_site_label_3
_geom_angle
_geom_angle_site_symmetry_1
_geom_angle_site_symmetry_3
C1 Pt1 C12 170.42(13) . .
C1 Pt1 P1 92.17(9) . .
C12 Pt1 P1 84.61(9) . .
C1 Pt1 P2 87.77(10) . .
C12 Pt1 P2 96.36(9) . .
P1 Pt1 P2 174.12(3) . .
Cl6 C50 Cl5 110.1(6) . .
Cl6 C50 H50A 109.6 . .
Cl5 C50 H50A 109.6 . .
Cl6 C50 H50B 109.7 . .
Cl5 C50 H50B 109.6 . .
H50A C50 H50B 108.2 . .
Cl6B C50B Cl5B 100.4(14) . .
Cl6B C50B H50C 111.7 . .
Cl5B C50B H50C 111.7 . .
Cl6B C50B H50D 111.7 . .
Cl5B C50B H50D 111.7 . .
H50C C50B H50D 109.5 . .
C24 P1 C30 103.69(16) . .
C24 P1 C23 103.33(16) . .
C30 P1 C23 104.06(15) . .
C24 P1 Pt1 111.64(11) . .
C30 P1 Pt1 119.41(11) . .
C23 P1 Pt1 113.09(11) . .
C42 P2 C23 106.30(16) . 2_666
C42 P2 C36 99.37(15) . .
C23 P2 C36 103.39(15) 2_666 .
C42 P2 Pt1 120.95(12) . .
C23 P2 Pt1 108.79(10) 2_666 .
C36 P2 Pt1 116.27(11) . .
C5 O1 C9 117.8(3) . .
C6 O2 C10 112.4(3) . .
C7 O3 C11 117.8(3) . .
C16 O4 C20 118.3(4) . .
C17 O5 C21 115.2(4) . .
C18 O6 C22 117.8(3) . .
C2 C1 Pt1 172.0(3) . .
C1 C2 C3 178.2(4) . .
C4 C3 C8 119.9(3) . .
C4 C3 C2 120.3(3) . .
C8 C3 C2 119.8(3) . .
C5 C4 C3 120.1(4) . .
C5 C4 H4 120.0 . .
C3 C4 H4 120.0 . .
O1 C5 C4 124.6(4) . .
O1 C5 C6 115.2(3) . .
C4 C5 C6 120.2(4) . .
O2 C6 C7 120.5(4) . .
O2 C6 C5 119.7(4) . .
C7 C6 C5 119.7(3) . .
O3 C7 C6 115.0(3) . .
O3 C7 C8 124.3(4) . .
C6 C7 C8 120.6(4) . .
C7 C8 C3 119.5(4) . .
C7 C8 H8 120.3 . .
C3 C8 H8 120.3 . .
O1 C9 H9A 109.5 . .
O1 C9 H9B 109.5 . .
H9A C9 H9B 109.5 . .
O1 C9 H9C 109.5 . .
H9A C9 H9C 109.5 . .
H9B C9 H9C 109.5 . .
O2 C10 H10A 109.5 . .
O2 C10 H10B 109.5 . .
H10A C10 H10B 109.5 . .
O2 C10 H10C 109.5 . .
H10A C10 H10C 109.5 . .
H10B C10 H10C 109.5 . .
O3 C11 H11A 109.5 . .
O3 C11 H11B 109.5 . .
H11A C11 H11B 109.5 . .
O3 C11 H11C 109.5 . .
H11A C11 H11C 109.5 . .
H11B C11 H11C 109.5 . .
C13 C12 Pt1 174.4(3) . .
C12 C13 C14 176.5(4) . .
C19 C14 C15 119.7(3) . .
C19 C14 C13 120.4(3) . .
C15 C14 C13 119.9(3) . .
C16 C15 C14 120.2(4) . .
C16 C15 H15 119.9 . .
C14 C15 H15 119.9 . .
O4 C16 C17 115.1(3) . .
O4 C16 C15 124.8(4) . .
C17 C16 C15 120.1(4) . .
C16 C17 O5 120.2(4) . .
C16 C17 C18 120.0(3) . .
O5 C17 C18 119.7(4) . .
O6 C18 C17 114.9(3) . .
O6 C18 C19 124.4(4) . .
C17 C18 C19 120.8(3) . .
C18 C19 C14 119.3(3) . .
C18 C19 H19 120.3 . .
C14 C19 H19 120.3 . .
O4 C20 H20A 109.5 . .
O4 C20 H20B 109.5 . .
H20A C20 H20B 109.5 . .
O4 C20 H20C 109.5 . .
H20A C20 H20C 109.5 . .
H20B C20 H20C 109.5 . .
O5 C21 H21A 109.5 . .
O5 C21 H21B 109.5 . .
H21A C21 H21B 109.5 . .
O5 C21 H21C 109.5 . .
H21A C21 H21C 109.5 . .
H21B C21 H21C 109.5 . .
O6 C22 H22A 109.5 . .
O6 C22 H22B 109.5 . .
H22A C22 H22B 109.5 . .
O6 C22 H22C 109.5 . .
H22A C22 H22C 109.5 . .
H22B C22 H22C 109.5 . .
P2 C23 P1 118.57(17) 2_666 .
P2 C23 H23A 107.7 2_666 .
P1 C23 H23A 107.7 . .
P2 C23 H23B 107.7 2_666 .
P1 C23 H23B 107.7 . .
H23A C23 H23B 107.1 . .
C25 C24 C29 119.0(4) . .
C25 C24 P1 124.3(3) . .
C29 C24 P1 116.7(3) . .
C24 C25 C26 120.2(4) . .
C24 C25 H25 119.9 . .
C26 C25 H25 119.9 . .
C27 C26 C25 120.0(5) . .
C27 C26 H26 120.0 . .
C25 C26 H26 120.0 . .
C26 C27 C28 120.5(4) . .
C26 C27 H27 119.7 . .
C28 C27 H27 119.7 . .
C27 C28 C29 119.7(5) . .
C27 C28 H28 120.1 . .
C29 C28 H28 120.1 . .
C28 C29 C24 120.6(4) . .
C28 C29 H29 119.7 . .
C24 C29 H29 119.7 . .
C35 C30 C31 119.2(3) . .
C35 C30 P1 119.5(3) . .
C31 C30 P1 121.2(3) . .
C32 C31 C30 120.2(4) . .
C32 C31 H31 119.9 . .
C30 C31 H31 119.9 . .
C33 C32 C31 120.0(4) . .
C33 C32 H32 120.0 . .
C31 C32 H32 120.0 . .
C32 C33 C34 120.3(4) . .
C32 C33 H33 119.9 . .
C34 C33 H33 119.9 . .
C33 C34 C35 120.0(4) . .
C33 C34 H34 120.0 . .
C35 C34 H34 120.0 . .
C30 C35 C34 120.2(4) . .
C30 C35 H35 119.9 . .
C34 C35 H35 119.9 . .
C41 C36 C37 118.5(3) . .
C41 C36 P2 124.7(3) . .
C37 C36 P2 116.7(3) . .
C36 C37 C38 120.8(4) . .
C36 C37 H37 119.6 . .
C38 C37 H37 119.6 . .
C39 C38 C37 120.7(4) . .
C39 C38 H38 119.6 . .
C37 C38 H38 119.6 . .
C38 C39 C40 118.9(4) . .
C38 C39 H39 120.6 . .
C40 C39 H39 120.6 . .
C39 C40 C41 120.9(4) . .
C39 C40 H40 119.6 . .
C41 C40 H40 119.6 . .
C36 C41 C40 120.2(4) . .
C36 C41 H41 119.9 . .
C40 C41 H41 119.9 . .
C47 C42 C43 119.2(3) . .
C47 C42 P2 119.0(3) . .
C43 C42 P2 121.6(3) . .
C44 C43 C42 120.8(5) . .
C44 C43 H43 119.6 . .
C42 C43 H43 119.6 . .
C45 C44 C43 119.7(5) . .
C45 C44 H44 120.2 . .
C43 C44 H44 120.2 . .
C46 C45 C44 120.6(4) . .
C46 C45 H45 119.7 . .
C44 C45 H45 119.7 . .
C45 C46 C47 120.3(5) . .
C45 C46 H46 119.9 . .
C47 C46 H46 119.9 . .
C42 C47 C46 119.4(5) . .
C42 C47 H47 120.3 . .
C46 C47 H47 120.3 . .
Cl1 C48 Cl2 114.9(5) . .
Cl1 C48 H48A 108.5 . .
Cl2 C48 H48A 108.5 . .
Cl1 C48 H48B 108.5 . .
Cl2 C48 H48B 108.5 . .
H48A C48 H48B 107.5 . .
Cl4 C49 Cl3 114.0(3) . .
Cl4 C49 H49A 108.8 . .
Cl3 C49 H49A 108.8 . .
Cl4 C49 H49B 108.8 . .
Cl3 C49 H49B 108.8 . .
H49A C49 H49B 107.7 . .

loop_
_geom_bond_atom_site_label_1
_geom_bond_atom_site_label_2
_geom_bond_distance
_geom_bond_site_symmetry_2
Pt1 C1 2.001(3) .
Pt1 C12 2.000(3) .
Pt1 P1 2.2932(8) .
Pt1 P2 2.2973(8) .
Cl1 C48 1.703(8) .
Cl2 C48 1.734(9) .
Cl3 C49 1.759(7) .
Cl4 C49 1.744(7) .
Cl5 C50 1.749(8) .
C50 Cl6 1.727(8) .
C50 H50A 0.9700 .
C50 H50B 0.9700 .
Cl5B C50B 1.84(2) .
C50B Cl6B 1.70(2) .
C50B H50C 0.9700 .
C50B H50D 0.9700 .
P1 C24 1.817(3) .
P1 C30 1.821(3) .
P1 C23 1.837(3) .
P2 C42 1.821(3) .
P2 C23 1.832(3) 2_666
P2 C36 1.833(3) .
O1 C5 1.369(5) .
O1 C9 1.414(6) .
O2 C6 1.376(4) .
O2 C10 1.434(6) .
O3 C7 1.367(5) .
O3 C11 1.411(6) .
O4 C16 1.367(5) .
O4 C20 1.410(6) .
O5 C17 1.382(4) .
O5 C21 1.421(6) .
O6 C18 1.369(4) .
O6 C22 1.420(6) .
C1 C2 1.206(5) .
C2 C3 1.439(5) .
C3 C4 1.396(5) .
C3 C8 1.401(5) .
C4 C5 1.389(5) .
C4 H4 0.9300 .
C5 C6 1.396(6) .
C6 C7 1.390(6) .
C7 C8 1.394(5) .
C8 H8 0.9300 .
C9 H9A 0.9600 .
C9 H9B 0.9600 .
C9 H9C 0.9600 .
C10 H10A 0.9600 .
C10 H10B 0.9600 .
C10 H10C 0.9600 .
C11 H11A 0.9600 .
C11 H11B 0.9600 .
C11 H11C 0.9600 .
C12 C13 1.220(5) .
C13 C14 1.431(5) .
C14 C19 1.397(5) .
C14 C15 1.401(5) .
C15 C16 1.389(5) .
C15 H15 0.9300 .
C16 C17 1.383(6) .
C17 C18 1.388(6) .
C18 C19 1.392(5) .
C19 H19 0.9300 .
C20 H20A 0.9600 .
C20 H20B 0.9600 .
C20 H20C 0.9600 .
C21 H21A 0.9600 .
C21 H21B 0.9600 .
C21 H21C 0.9600 .
C22 H22A 0.9600 .
C22 H22B 0.9600 .
C22 H22C 0.9600 .
C23 P2 1.832(3) 2_666
C23 H23A 0.9700 .
C23 H23B 0.9700 .
C24 C25 1.375(5) .
C24 C29 1.390(5) .
C25 C26 1.393(6) .
C25 H25 0.9300 .
C26 C27 1.365(8) .
C26 H26 0.9300 .
C27 C28 1.371(8) .
C27 H27 0.9300 .
C28 C29 1.380(6) .
C28 H28 0.9300 .
C29 H29 0.9300 .
C30 C35 1.387(5) .
C30 C31 1.398(5) .
C31 C32 1.392(6) .
C31 H31 0.9300 .
C32 C33 1.378(7) .
C32 H32 0.9300 .
C33 C34 1.381(7) .
C33 H33 0.9300 .
C34 C35 1.396(5) .
C34 H34 0.9300 .
C35 H35 0.9300 .
C36 C41 1.373(5) .
C36 C37 1.378(5) .
C37 C38 1.384(6) .
C37 H37 0.9300 .
C38 C39 1.365(7) .
C38 H38 0.9300 .
C39 C40 1.366(7) .
C39 H39 0.9300 .
C40 C41 1.395(5) .
C40 H40 0.9300 .
C41 H41 0.9300 .
C42 C47 1.388(6) .
C42 C43 1.391(5) .
C43 C44 1.383(6) .
C43 H43 0.9300 .
C44 C45 1.372(8) .
C44 H44 0.9300 .
C45 C46 1.371(9) .
C45 H45 0.9300 .
C46 C47 1.400(6) .
C46 H46 0.9300 .
C47 H47 0.9300 .
C48 H48A 0.9700 .
C48 H48B 0.9700 .
C49 H49A 0.9700 .
C49 H49B 0.9700 .
